data_7010512
loop_
_publ_author_name
'Coapes, R. Benjamin'
'Souza, Fabio E. S.'
'Fox, Mark A.'
'Batsanov, Andrei S.'
'Goeta, Andr\'es E.'
'Yufit, Dimitrii S.'
'Leech, Michael A.'
'Howard, Judith A. K.'
'Scott, Andrew J.'
'Clegg, William'
'Marder, Todd B.'

_publ_section_title
;
 Phosphine promoted substituent redistribution reactions of
 B-chlorocatechol borane: molecular structures of ClBcat, BrBcat and
 L&#x00B7;ClBcat (cat&#x2005;=&#x2005;1,2-O2C6H4;
 L&#x2005;=&#x2005;PMe3, PEt3, PBut3, PCy3, NEt3)&#x2020;
;
_journal_issue 8
_journal_name_full 'Journal of the Chemical Society, Dalton Transactions'
_journal_page_first 1201
_journal_paper_doi 10.1039/b010025k
_journal_year 2001
_chemical_formula_sum 'C24 H37 B Cl O2 P'
_chemical_formula_weight 434.77
_chemical_name_systematic
; 
2-chloro-2-{tri(cyclohexyl)phosphino}-1,3,2-benzodioxaborole 
;
_space_group_IT_number 14
_symmetry_cell_setting monoclinic
_symmetry_space_group_name_Hall '-P 2yn'
_symmetry_space_group_name_H-M 'P 1 21/n 1'
_atom_sites_solution_hydrogens difmap
_atom_sites_solution_primary direct
_atom_sites_solution_secondary difmap
_audit_creation_method SHELXL-97
_cell_angle_alpha 90.00
_cell_angle_beta 92.226(3)
_cell_angle_gamma 90.00
_cell_formula_units_Z 4
_cell_length_a 11.541(2)
_cell_length_b 13.426(3)
_cell_length_c 15.070(3)
_cell_measurement_reflns_used 832
_cell_measurement_temperature 150(2)
_cell_measurement_theta_max 23.06
_cell_measurement_theta_min 12.04
_cell_volume 2333.3(8)
_computing_cell_refinement 'Bruker SMART'
_computing_data_collection 'Bruker SMART'
_computing_data_reduction 'Bruker SHELXTL'
_computing_molecular_graphics 'Bruker SHELXTL'
_computing_publication_material 'Bruker SHELXTL'
_computing_structure_refinement 'SHELXL-97 (Sheldrick, 1997)'
_computing_structure_solution 'SHELXS-97 (Sheldrick, 1990)'
_diffrn_ambient_temperature 150(2)
_diffrn_detector_area_resol_mean 8
_diffrn_measured_fraction_theta_full 0.837
_diffrn_measured_fraction_theta_max 0.837
_diffrn_measurement_device_type 'SMART 1K CCD area detector'
_diffrn_measurement_method '\w scans'
_diffrn_radiation_monochromator graphite
_diffrn_radiation_source 'fine-focus sealed tube'
_diffrn_radiation_type MoK\a
_diffrn_radiation_wavelength 0.71073
_diffrn_reflns_av_R_equivalents 0.0403
_diffrn_reflns_av_sigmaI/netI 0.0292
_diffrn_reflns_limit_h_max 15
_diffrn_reflns_limit_h_min -15
_diffrn_reflns_limit_k_max 18
_diffrn_reflns_limit_k_min -18
_diffrn_reflns_limit_l_max 20
_diffrn_reflns_limit_l_min -21
_diffrn_reflns_number 28034
_diffrn_reflns_theta_full 31.63
_diffrn_reflns_theta_max 31.63
_diffrn_reflns_theta_min 2.03
_diffrn_standards_decay_% 0
_exptl_absorpt_coefficient_mu 0.250
_exptl_absorpt_correction_T_max 1.0000
_exptl_absorpt_correction_T_min 0.7367
_exptl_absorpt_correction_type multi-scan
_exptl_absorpt_process_details 'SADABS (G.M.Sheldrick,1998)'
_exptl_crystal_colour colourless
_exptl_crystal_density_diffrn 1.238
_exptl_crystal_density_meas ?
_exptl_crystal_density_method .
_exptl_crystal_description irregular
_exptl_crystal_F_000 936
_exptl_crystal_size_max 0.40
_exptl_crystal_size_mid 0.40
_exptl_crystal_size_min 0.16
_refine_diff_density_max 0.470
_refine_diff_density_min -0.330
_refine_diff_density_rms 0.055
_refine_ls_extinction_method none
_refine_ls_goodness_of_fit_ref 1.045
_refine_ls_hydrogen_treatment refall
_refine_ls_matrix_type full
_refine_ls_number_parameters 410
_refine_ls_number_reflns 6574
_refine_ls_number_restraints 0
_refine_ls_restrained_S_all 1.045
_refine_ls_R_factor_all 0.0528
_refine_ls_R_factor_gt 0.0395
_refine_ls_shift/su_max 0.001
_refine_ls_shift/su_mean 0.000
_refine_ls_structure_factor_coef Fsqd
_refine_ls_weighting_details 'calc w=1/[\s^2^(Fo^2^)+(0.0535P)^2^+0.7835P] where P=(Fo^2^+2Fc^2^)/3'
_refine_ls_weighting_scheme calc
_refine_ls_wR_factor_gt 0.0973
_refine_ls_wR_factor_ref 0.1055
_reflns_number_gt 5374
_reflns_number_total 6574
_reflns_threshold_expression I>2\s(I)
_cod_data_source_file b010025k.txt
_cod_data_source_block 3e
_cod_original_sg_symbol_H-M P2(1)/n
_cod_database_code 7010512

loop_
_symmetry_equiv_pos_as_xyz
'x, y, z'
'-x+1/2, y+1/2, -z+1/2'
'-x, -y, -z'
'x-1/2, -y-1/2, z-1/2'

loop_
_atom_site_label
_atom_site_type_symbol
_atom_site_fract_x
_atom_site_fract_y
_atom_site_fract_z
_atom_site_U_iso_or_equiv
_atom_site_adp_type
_atom_site_occupancy
_atom_site_symmetry_multiplicity
_atom_site_calc_flag
_atom_site_refinement_flags
_atom_site_disorder_assembly
_atom_site_disorder_group
P1 P 0.71572(3) 0.77223(2) 0.15375(2) 0.01734(9) Uani 1 1 d . . .
Cl1 Cl 0.60594(3) 0.57237(3) 0.22538(2) 0.02550(9) Uani 1 1 d . . .
B1 B 0.69280(13) 0.62868(11) 0.12509(10) 0.0204(3) Uani 1 1 d . . .
O1 O 0.62590(8) 0.61738(7) 0.04558(6) 0.0222(2) Uani 1 1 d . . .
O2 O 0.80133(8) 0.57464(7) 0.11028(7) 0.0232(2) Uani 1 1 d . . .
C1 C 0.67845(12) 0.53998(10) -0.00001(9) 0.0212(3) Uani 1 1 d . . .
C2 C 0.78227(12) 0.51437(10) 0.03828(9) 0.0216(3) Uani 1 1 d . . .
C3 C 0.85080(14) 0.43766(11) 0.00542(11) 0.0275(3) Uani 1 1 d . . .
H31 H 0.9238(17) 0.4208(14) 0.0315(13) 0.036(5) Uiso 1 1 d . . .
C4 C 0.81085(15) 0.38640(12) -0.06894(11) 0.0313(3) Uani 1 1 d . . .
H41 H 0.8582(17) 0.3356(16) -0.0953(13) 0.041(5) Uiso 1 1 d . . .
C5 C 0.70791(16) 0.41260(12) -0.10698(10) 0.0321(3) Uani 1 1 d . . .
H51 H 0.6840(17) 0.3769(15) -0.1582(14) 0.040(5) Uiso 1 1 d . . .
C6 C 0.63879(14) 0.49041(11) -0.07313(10) 0.0267(3) Uani 1 1 d . . .
H61 H 0.5687(17) 0.5074(14) -0.0955(12) 0.033(5) Uiso 1 1 d . . .
C10 C 0.75215(12) 0.84255(10) 0.05142(9) 0.0205(3) Uani 1 1 d . . .
H101 H 0.6751(15) 0.8527(13) 0.0256(11) 0.027(4) Uiso 1 1 d . . .
C11 C 0.80221(15) 0.94670(11) 0.06915(10) 0.0277(3) Uani 1 1 d . . .
H111 H 0.8799(17) 0.9386(14) 0.0923(13) 0.035(5) Uiso 1 1 d . . .
H112 H 0.7534(17) 0.9837(15) 0.1120(13) 0.039(5) Uiso 1 1 d . . .
C12 C 0.81066(17) 1.00702(13) -0.01703(11) 0.0345(4) Uani 1 1 d . . .
H121 H 0.7323(18) 1.0191(15) -0.0358(13) 0.041(5) Uiso 1 1 d . . .
H122 H 0.8396(19) 1.0736(17) -0.0061(14) 0.048(6) Uiso 1 1 d . . .
C13 C 0.88241(16) 0.95353(13) -0.08882(11) 0.0345(4) Uani 1 1 d . . .
H131 H 0.9614(18) 0.9483(15) -0.0726(13) 0.036(5) Uiso 1 1 d . . .
H132 H 0.8835(17) 0.9913(15) -0.1430(14) 0.041(5) Uiso 1 1 d . . .
C14 C 0.83812(15) 0.84795(13) -0.10443(10) 0.0304(3) Uani 1 1 d . . .
H141 H 0.8884(17) 0.8158(15) -0.1463(13) 0.035(5) Uiso 1 1 d . . .
H142 H 0.7609(19) 0.8521(16) -0.1303(14) 0.046(6) Uiso 1 1 d . . .
C15 C 0.82877(14) 0.78720(12) -0.01828(10) 0.0260(3) Uani 1 1 d . . .
H151 H 0.8003(17) 0.7245(15) -0.0279(13) 0.033(5) Uiso 1 1 d . . .
H152 H 0.9088(19) 0.7761(15) 0.0040(14) 0.044(6) Uiso 1 1 d . . .
C20 C 0.57716(11) 0.82047(10) 0.19993(9) 0.0190(2) Uani 1 1 d . . .
H201 H 0.5565(16) 0.7732(13) 0.2487(12) 0.028(5) Uiso 1 1 d . . .
C21 C 0.47965(12) 0.81267(11) 0.13319(10) 0.0234(3) Uani 1 1 d . . .
H211 H 0.4963(15) 0.8619(14) 0.0826(12) 0.030(5) Uiso 1 1 d . . .
H212 H 0.4766(16) 0.7459(14) 0.1074(12) 0.029(5) Uiso 1 1 d . . .
C22 C 0.36265(12) 0.83809(11) 0.17891(10) 0.0251(3) Uani 1 1 d . . .
H221 H 0.3423(16) 0.7891(14) 0.2260(12) 0.030(5) Uiso 1 1 d . . .
H222 H 0.3005(16) 0.8352(14) 0.1336(12) 0.032(5) Uiso 1 1 d . . .
C23 C 0.36406(14) 0.94051(13) 0.22290(13) 0.0333(4) Uani 1 1 d . . .
H231 H 0.3742(18) 0.9933(16) 0.1750(14) 0.043(6) Uiso 1 1 d . . .
H232 H 0.2933(18) 0.9576(15) 0.2533(14) 0.041(5) Uiso 1 1 d . . .
C24 C 0.46287(14) 0.94821(14) 0.28721(13) 0.0363(4) Uani 1 1 d . . .
H241 H 0.4477(18) 0.8992(15) 0.3371(14) 0.040(5) Uiso 1 1 d . . .
H242 H 0.4654(17) 1.0148(16) 0.3127(14) 0.043(5) Uiso 1 1 d . . .
C25 C 0.57971(13) 0.92533(12) 0.24036(12) 0.0296(3) Uani 1 1 d . . .
H251 H 0.6440(17) 0.9310(14) 0.2833(13) 0.036(5) Uiso 1 1 d . . .
H252 H 0.5925(16) 0.9752(15) 0.1942(13) 0.035(5) Uiso 1 1 d . . .
C30 C 0.82585(11) 0.79367(10) 0.23644(9) 0.0207(3) Uani 1 1 d . . .
H301 H 0.8296(16) 0.8669(15) 0.2432(12) 0.034(5) Uiso 1 1 d . . .
C31 C 0.94727(12) 0.75826(13) 0.20379(10) 0.0272(3) Uani 1 1 d . . .
H311 H 0.9724(16) 0.7916(14) 0.1453(13) 0.034(5) Uiso 1 1 d . . .
H312 H 0.9442(16) 0.6869(15) 0.1941(12) 0.033(5) Uiso 1 1 d . . .
C32 C 1.03731(13) 0.78189(14) 0.27306(11) 0.0325(3) Uani 1 1 d . . .
H321 H 1.0457(17) 0.8553(16) 0.2797(13) 0.038(5) Uiso 1 1 d . . .
H322 H 1.1126(17) 0.7563(14) 0.2516(13) 0.035(5) Uiso 1 1 d . . .
C33 C 1.00393(14) 0.73710(14) 0.36357(11) 0.0338(4) Uani 1 1 d . . .
H331 H 1.059(2) 0.7571(16) 0.4057(15) 0.049(6) Uiso 1 1 d . . .
H332 H 1.0068(16) 0.6654(15) 0.3603(13) 0.036(5) Uiso 1 1 d . . .
C34 C 0.88313(14) 0.77018(14) 0.39511(10) 0.0313(3) Uani 1 1 d . . .
H341 H 0.8859(18) 0.8430(17) 0.4060(14) 0.046(6) Uiso 1 1 d . . .
H342 H 0.8563(18) 0.7400(15) 0.4529(15) 0.044(6) Uiso 1 1 d . . .
C35 C 0.79251(13) 0.74555(12) 0.32671(10) 0.0260(3) Uani 1 1 d . . .
H351 H 0.7178(17) 0.7697(14) 0.3503(13) 0.034(5) Uiso 1 1 d . . .
H352 H 0.7872(16) 0.6744(15) 0.3212(12) 0.034(5) Uiso 1 1 d . . .

loop_
_atom_site_aniso_label
_atom_site_aniso_U_11
_atom_site_aniso_U_22
_atom_site_aniso_U_33
_atom_site_aniso_U_23
_atom_site_aniso_U_13
_atom_site_aniso_U_12
P1 0.01678(15) 0.01760(16) 0.01727(15) -0.00116(11) -0.00419(12) 0.00016(11)
Cl1 0.03023(18) 0.02221(16) 0.02379(16) 0.00285(12) -0.00238(13) -0.00313(12)
B1 0.0206(7) 0.0198(7) 0.0202(7) 0.0000(5) -0.0060(5) 0.0006(5)
O1 0.0222(5) 0.0213(5) 0.0223(5) -0.0024(4) -0.0089(4) 0.0008(4)
O2 0.0223(5) 0.0214(5) 0.0252(5) -0.0049(4) -0.0086(4) 0.0025(4)
C1 0.0236(6) 0.0189(6) 0.0210(6) 0.0002(5) -0.0017(5) -0.0035(5)
C2 0.0230(6) 0.0189(6) 0.0227(6) -0.0012(5) -0.0018(5) -0.0023(5)
C3 0.0264(7) 0.0233(7) 0.0329(8) 0.0001(6) 0.0036(6) 0.0004(5)
C4 0.0383(8) 0.0227(7) 0.0337(8) -0.0060(6) 0.0109(7) -0.0021(6)
C5 0.0444(9) 0.0274(7) 0.0246(7) -0.0064(6) 0.0029(6) -0.0126(7)
C6 0.0309(7) 0.0261(7) 0.0226(6) 0.0005(5) -0.0040(6) -0.0092(6)
C10 0.0204(6) 0.0225(6) 0.0183(6) 0.0000(5) -0.0037(5) -0.0016(5)
C11 0.0363(8) 0.0230(7) 0.0236(7) 0.0006(5) -0.0028(6) -0.0062(6)
C12 0.0447(10) 0.0268(8) 0.0317(8) 0.0069(6) -0.0051(7) -0.0067(7)
C13 0.0375(9) 0.0386(9) 0.0273(8) 0.0071(7) -0.0017(7) -0.0120(7)
C14 0.0321(8) 0.0381(9) 0.0210(6) -0.0015(6) 0.0002(6) -0.0068(7)
C15 0.0280(7) 0.0264(7) 0.0235(7) -0.0034(5) 0.0013(6) -0.0027(6)
C20 0.0168(6) 0.0193(6) 0.0206(6) -0.0011(5) -0.0043(5) 0.0019(5)
C21 0.0199(6) 0.0250(7) 0.0246(6) -0.0020(5) -0.0071(5) 0.0015(5)
C22 0.0190(6) 0.0268(7) 0.0290(7) -0.0005(6) -0.0055(5) 0.0013(5)
C23 0.0218(7) 0.0305(8) 0.0472(10) -0.0098(7) -0.0055(7) 0.0074(6)
C24 0.0243(7) 0.0385(9) 0.0457(10) -0.0219(8) -0.0046(7) 0.0045(6)
C25 0.0219(7) 0.0258(7) 0.0405(8) -0.0127(6) -0.0064(6) 0.0008(5)
C30 0.0180(6) 0.0225(6) 0.0211(6) -0.0029(5) -0.0060(5) 0.0013(5)
C31 0.0190(6) 0.0369(8) 0.0254(7) -0.0078(6) -0.0052(5) 0.0029(6)
C32 0.0193(7) 0.0448(9) 0.0325(8) -0.0089(7) -0.0094(6) 0.0028(6)
C33 0.0280(8) 0.0399(9) 0.0324(8) -0.0064(7) -0.0149(6) 0.0095(7)
C34 0.0288(8) 0.0419(9) 0.0223(7) -0.0036(6) -0.0102(6) 0.0054(6)
C35 0.0223(7) 0.0335(8) 0.0215(6) 0.0004(6) -0.0062(5) 0.0013(6)

loop_
_atom_type_symbol
_atom_type_description
_atom_type_scat_dispersion_real
_atom_type_scat_dispersion_imag
_atom_type_scat_source
C C 0.0033 0.0016 'International Tables Vol C Tables 4.2.6.8 and 6.1.1.4'
H H 0.0000 0.0000 'International Tables Vol C Tables 4.2.6.8 and 6.1.1.4'
B B 0.0013 0.0007 'International Tables Vol C Tables 4.2.6.8 and 6.1.1.4'
O O 0.0106 0.0060 'International Tables Vol C Tables 4.2.6.8 and 6.1.1.4'
P P 0.1023 0.0942 'International Tables Vol C Tables 4.2.6.8 and 6.1.1.4'
Cl Cl 0.1484 0.1585 'International Tables Vol C Tables 4.2.6.8 and 6.1.1.4'

loop_
_geom_angle_atom_site_label_1
_geom_angle_atom_site_label_2
_geom_angle_atom_site_label_3
_geom_angle
_geom_angle_site_symmetry_1
_geom_angle_site_symmetry_3
_geom_angle_publ_flag
C30 P1 C10 108.69(6) . . ?
C30 P1 C20 106.31(6) . . ?
C10 P1 C20 110.64(6) . . ?
C30 P1 B1 113.34(6) . . ?
C10 P1 B1 110.01(6) . . ?
C20 P1 B1 107.79(6) . . ?
O1 B1 O2 105.04(11) . . ?
O1 B1 P1 110.66(9) . . ?
O2 B1 P1 113.79(9) . . ?
O1 B1 Cl1 109.19(10) . . ?
O2 B1 Cl1 112.56(9) . . ?
P1 B1 Cl1 105.61(7) . . ?
C1 O1 B1 105.33(10) . . ?
C2 O2 B1 107.52(10) . . ?
C6 C1 C2 119.23(14) . . ?
C6 C1 O1 128.84(13) . . ?
C2 C1 O1 111.92(11) . . ?
C1 C2 O2 107.51(12) . . ?
C1 C2 C3 122.59(13) . . ?
O2 C2 C3 129.89(12) . . ?
C4 C3 C2 118.60(14) . . ?
C4 C3 H31 118.9(12) . . ?
C2 C3 H31 122.5(12) . . ?
C5 C4 C3 118.52(15) . . ?
C5 C4 H41 120.8(12) . . ?
C3 C4 H41 120.5(12) . . ?
C4 C5 C6 122.53(14) . . ?
C4 C5 H51 116.2(12) . . ?
C6 C5 H51 121.3(12) . . ?
C1 C6 C5 118.52(14) . . ?
C1 C6 H61 117.0(12) . . ?
C5 C6 H61 124.4(12) . . ?
C11 C10 C15 109.11(12) . . ?
C11 C10 P1 114.35(9) . . ?
C15 C10 P1 117.33(10) . . ?
C11 C10 H101 106.0(11) . . ?
C15 C10 H101 109.2(10) . . ?
P1 C10 H101 99.8(10) . . ?
C10 C11 C12 111.67(12) . . ?
C10 C11 H111 107.5(12) . . ?
C12 C11 H111 106.2(12) . . ?
C10 C11 H112 110.3(11) . . ?
C12 C11 H112 109.7(11) . . ?
H111 C11 H112 111.3(16) . . ?
C11 C12 C13 113.31(14) . . ?
C11 C12 H121 104.5(12) . . ?
C13 C12 H121 113.3(12) . . ?
C11 C12 H122 112.1(13) . . ?
C13 C12 H122 110.8(13) . . ?
H121 C12 H122 102.2(18) . . ?
C14 C13 C12 110.57(14) . . ?
C14 C13 H131 106.7(12) . . ?
C12 C13 H131 112.9(12) . . ?
C14 C13 H132 112.0(12) . . ?
C12 C13 H132 111.7(12) . . ?
H131 C13 H132 102.5(17) . . ?
C13 C14 C15 113.38(13) . . ?
C13 C14 H141 108.0(11) . . ?
C15 C14 H141 112.0(11) . . ?
C13 C14 H142 108.0(13) . . ?
C15 C14 H142 106.2(13) . . ?
H141 C14 H142 109.2(17) . . ?
C14 C15 C10 111.69(13) . . ?
C14 C15 H151 113.0(12) . . ?
C10 C15 H151 109.4(12) . . ?
C14 C15 H152 105.9(12) . . ?
C10 C15 H152 112.7(12) . . ?
H151 C15 H152 104.0(17) . . ?
C21 C20 C25 109.66(11) . . ?
C21 C20 P1 110.96(10) . . ?
C25 C20 P1 117.32(10) . . ?
C21 C20 H201 104.8(10) . . ?
C25 C20 H201 106.9(10) . . ?
P1 C20 H201 106.4(10) . . ?
C20 C21 C22 109.17(12) . . ?
C20 C21 H211 107.3(10) . . ?
C22 C21 H211 111.8(10) . . ?
C20 C21 H212 110.4(11) . . ?
C22 C21 H212 110.7(11) . . ?
H211 C21 H212 107.4(15) . . ?
C23 C22 C21 112.94(12) . . ?
C23 C22 H221 106.4(11) . . ?
C21 C22 H221 113.3(11) . . ?
C23 C22 H222 109.6(11) . . ?
C21 C22 H222 107.8(11) . . ?
H221 C22 H222 106.6(15) . . ?
C24 C23 C22 110.14(13) . . ?
C24 C23 H231 108.1(12) . . ?
C22 C23 H231 108.5(12) . . ?
C24 C23 H232 108.3(12) . . ?
C22 C23 H232 114.8(12) . . ?
H231 C23 H232 106.8(17) . . ?
C23 C24 C25 110.23(14) . . ?
C23 C24 H241 106.8(12) . . ?
C25 C24 H241 112.3(12) . . ?
C23 C24 H242 109.6(12) . . ?
C25 C24 H242 110.0(12) . . ?
H241 C24 H242 107.8(16) . . ?
C20 C25 C24 110.69(13) . . ?
C20 C25 H251 109.9(11) . . ?
C24 C25 H251 109.4(12) . . ?
C20 C25 H252 110.2(11) . . ?
C24 C25 H252 109.9(11) . . ?
H251 C25 H252 106.7(16) . . ?
C35 C30 C31 113.43(11) . . ?
C35 C30 P1 110.52(9) . . ?
C31 C30 P1 110.74(9) . . ?
C35 C30 H301 109.4(11) . . ?
C31 C30 H301 107.2(11) . . ?
P1 C30 H301 105.2(11) . . ?
C32 C31 C30 108.90(12) . . ?
C32 C31 H311 107.1(10) . . ?
C30 C31 H311 114.6(10) . . ?
C32 C31 H312 109.8(11) . . ?
C30 C31 H312 108.5(11) . . ?
H311 C31 H312 107.9(15) . . ?
C31 C32 C33 110.21(14) . . ?
C31 C32 H321 110.2(11) . . ?
C33 C32 H321 108.8(11) . . ?
C31 C32 H322 107.1(11) . . ?
C33 C32 H322 113.5(11) . . ?
H321 C32 H322 106.9(16) . . ?
C32 C33 C34 114.44(13) . . ?
C32 C33 H331 107.6(14) . . ?
C34 C33 H331 108.2(14) . . ?
C32 C33 H332 109.4(12) . . ?
C34 C33 H332 109.5(12) . . ?
H331 C33 H332 107.5(17) . . ?
C35 C34 C33 109.97(13) . . ?
C35 C34 H341 110.7(12) . . ?
C33 C34 H341 108.0(12) . . ?
C35 C34 H342 106.1(12) . . ?
C33 C34 H342 117.0(12) . . ?
H341 C34 H342 105.0(17) . . ?
C34 C35 C30 108.81(13) . . ?
C34 C35 H351 106.0(11) . . ?
C30 C35 H351 114.8(11) . . ?
C34 C35 H352 108.9(11) . . ?
C30 C35 H352 110.6(11) . . ?
H351 C35 H352 107.5(15) . . ?

loop_
_geom_bond_atom_site_label_1
_geom_bond_atom_site_label_2
_geom_bond_distance
_geom_bond_site_symmetry_2
_geom_bond_publ_flag
P1 C30 1.7686(13) . ?
P1 C10 1.8698(14) . ?
P1 C20 1.8835(14) . ?
P1 B1 1.9905(16) . ?
Cl1 B1 1.9946(17) . ?
B1 O1 1.4083(16) . ?
B1 O2 1.4721(18) . ?
O1 C1 1.3971(17) . ?
O2 C2 1.3646(16) . ?
C1 C6 1.3519(19) . ?
C1 C2 1.3539(18) . ?
C2 C3 1.401(2) . ?
C3 C4 1.379(2) . ?
C3 H31 0.94(2) . ?
C4 C5 1.346(2) . ?
C4 H41 0.97(2) . ?
C5 C6 1.421(2) . ?
C5 H51 0.94(2) . ?
C6 H61 0.894(19) . ?
C10 C11 1.532(2) . ?
C10 C15 1.584(2) . ?
C10 H101 0.966(18) . ?
C11 C12 1.537(2) . ?
C11 H111 0.96(2) . ?
C11 H112 1.00(2) . ?
C12 C13 1.562(3) . ?
C12 H121 0.95(2) . ?
C12 H122 0.97(2) . ?
C13 C14 1.522(2) . ?
C13 H131 0.94(2) . ?
C13 H132 0.96(2) . ?
C14 C15 1.541(2) . ?
C14 H141 0.97(2) . ?
C14 H142 0.96(2) . ?
C15 H151 0.91(2) . ?
C15 H152 0.98(2) . ?
C20 C21 1.4835(17) . ?
C20 C25 1.5338(19) . ?
C20 H201 1.006(18) . ?
C21 C22 1.577(2) . ?
C21 H211 1.033(18) . ?
C21 H212 0.977(18) . ?
C22 C23 1.526(2) . ?
C22 H221 1.002(19) . ?
C22 H222 0.971(18) . ?
C23 C24 1.471(2) . ?
C23 H231 1.02(2) . ?
C23 H232 0.98(2) . ?
C24 C25 1.576(2) . ?
C24 H241 1.02(2) . ?
C24 H242 0.97(2) . ?
C25 H251 0.97(2) . ?
C25 H252 0.98(2) . ?
C30 C35 1.567(2) . ?
C30 C31 1.577(2) . ?
C30 H301 0.990(19) . ?
C31 C32 1.4785(19) . ?
C31 H311 1.040(19) . ?
C31 H312 0.97(2) . ?
C32 C33 1.553(3) . ?
C32 H321 0.99(2) . ?
C32 H322 1.00(2) . ?
C33 C34 1.555(2) . ?
C33 H331 0.92(2) . ?
C33 H332 0.96(2) . ?
C34 C35 1.4771(19) . ?
C34 H341 0.99(2) . ?
C34 H342 1.02(2) . ?
C35 H351 1.00(2) . ?
C35 H352 0.96(2) . ?

loop_
_geom_torsion_atom_site_label_1
_geom_torsion_atom_site_label_2
_geom_torsion_atom_site_label_3
_geom_torsion_atom_site_label_4
_geom_torsion
_geom_torsion_site_symmetry_1
_geom_torsion_site_symmetry_2
_geom_torsion_site_symmetry_3
_geom_torsion_site_symmetry_4
_geom_torsion_publ_flag
C30 P1 B1 O1 -165.71(10) . . . . ?
C10 P1 B1 O1 -43.80(12) . . . . ?
C20 P1 B1 O1 76.92(11) . . . . ?
C30 P1 B1 O2 -47.72(12) . . . . ?
C10 P1 B1 O2 74.19(11) . . . . ?
C20 P1 B1 O2 -165.09(9) . . . . ?
C30 P1 B1 Cl1 76.24(8) . . . . ?
C10 P1 B1 Cl1 -161.85(6) . . . . ?
C20 P1 B1 Cl1 -41.13(8) . . . . ?
O2 B1 O1 C1 15.39(14) . . . . ?
P1 B1 O1 C1 138.60(10) . . . . ?
Cl1 B1 O1 C1 -105.56(10) . . . . ?
O1 B1 O2 C2 -16.12(14) . . . . ?
P1 B1 O2 C2 -137.30(10) . . . . ?
Cl1 B1 O2 C2 102.59(11) . . . . ?
B1 O1 C1 C6 169.24(15) . . . . ?
B1 O1 C1 C2 -10.11(15) . . . . ?
C6 C1 C2 O2 -179.63(13) . . . . ?
O1 C1 C2 O2 -0.22(16) . . . . ?
C6 C1 C2 C3 -0.4(2) . . . . ?
O1 C1 C2 C3 179.06(13) . . . . ?
B1 O2 C2 C1 10.11(15) . . . . ?
B1 O2 C2 C3 -169.10(15) . . . . ?
C1 C2 C3 C4 0.1(2) . . . . ?
O2 C2 C3 C4 179.20(14) . . . . ?
C2 C3 C4 C5 0.3(2) . . . . ?
C3 C4 C5 C6 -0.4(2) . . . . ?
C2 C1 C6 C5 0.2(2) . . . . ?
O1 C1 C6 C5 -179.08(13) . . . . ?
C4 C5 C6 C1 0.2(2) . . . . ?
C30 P1 C10 C11 -40.20(12) . . . . ?
C20 P1 C10 C11 76.17(12) . . . . ?
B1 P1 C10 C11 -164.84(10) . . . . ?
C30 P1 C10 C15 89.46(11) . . . . ?
C20 P1 C10 C15 -154.17(9) . . . . ?
B1 P1 C10 C15 -35.18(12) . . . . ?
C15 C10 C11 C12 56.13(17) . . . . ?
P1 C10 C11 C12 -170.24(12) . . . . ?
C10 C11 C12 C13 -55.78(19) . . . . ?
C11 C12 C13 C14 51.86(19) . . . . ?
C12 C13 C14 C15 -51.42(19) . . . . ?
C13 C14 C15 C10 54.66(18) . . . . ?
C11 C10 C15 C14 -55.65(15) . . . . ?
P1 C10 C15 C14 172.27(10) . . . . ?
C30 P1 C20 C21 176.03(10) . . . . ?
C10 P1 C20 C21 58.20(11) . . . . ?
B1 P1 C20 C21 -62.13(11) . . . . ?
C30 P1 C20 C25 48.92(12) . . . . ?
C10 P1 C20 C25 -68.92(12) . . . . ?
B1 P1 C20 C25 170.75(10) . . . . ?
C25 C20 C21 C22 -57.41(16) . . . . ?
P1 C20 C21 C22 171.38(9) . . . . ?
C20 C21 C22 C23 56.43(16) . . . . ?
C21 C22 C23 C24 -55.79(19) . . . . ?
C22 C23 C24 C25 55.9(2) . . . . ?
C21 C20 C25 C24 59.96(17) . . . . ?
P1 C20 C25 C24 -172.29(11) . . . . ?
C23 C24 C25 C20 -59.10(19) . . . . ?
C10 P1 C30 C35 173.93(10) . . . . ?
C20 P1 C30 C35 54.81(11) . . . . ?
B1 P1 C30 C35 -63.42(12) . . . . ?
C10 P1 C30 C31 -59.50(12) . . . . ?
C20 P1 C30 C31 -178.62(10) . . . . ?
B1 P1 C30 C31 63.15(12) . . . . ?
C35 C30 C31 C32 -57.72(17) . . . . ?
P1 C30 C31 C32 177.34(12) . . . . ?
C30 C31 C32 C33 53.91(18) . . . . ?
C31 C32 C33 C34 -55.84(19) . . . . ?
C32 C33 C34 C35 56.3(2) . . . . ?
C33 C34 C35 C30 -54.96(18) . . . . ?
C31 C30 C35 C34 58.28(16) . . . . ?
P1 C30 C35 C34 -176.67(11) . . . . ?
